data_7100032
loop_
_publ_author_name
'G. Fachinetti'
'T. Funaioli'
'F. Marchetti'

_publ_section_title
;
The Ethene Hydroformylation with CO/H~2~O: Nucleophilic Attack by Water onto a
Terminal CO of a Ru(II) Acylcarbonyl Complex
;
_journal_name_full 'Chemical Communications'
_journal_paper_doi 10.1039/b502998h
_journal_year 2005
_chemical_formula_moiety 'C11 H15 O7 Ru, Na'
_chemical_formula_sum 'C11 H15 Na O7 Ru'
_chemical_formula_weight 383.29
_chemical_name_common 'disodium bis-propionyldipropionatedicarbonyl-ruthenate(ii)'
_space_group_IT_number 2
_space_group_name_Hall '-P 1'
_space_group_name_H-M_alt 'P -1'
_symmetry_cell_setting triclinic
_symmetry_space_group_name_Hall '-P 1'
_symmetry_space_group_name_H-M 'P -1'
_cell_angle_alpha 73.26(3)
_cell_angle_beta 75.03(4)
_cell_angle_gamma 65.11(3)
_cell_formula_units_Z 4
_cell_length_a 10.672(6)
_cell_length_b 12.450(4)
_cell_length_c 14.069(6)
_cell_measurement_temperature 296(2)
_cell_volume 1603.6(12)
_diffrn_ambient_temperature 293(2)
_exptl_crystal_density_diffrn 1.588
_cod_depositor_comments
;
The following automatic conversions were performed:
'_symmetry_cell_setting' value 'Triclinic' changed to 'triclinic'
according to '/home/saulius/struct/CIF-dictionaries/cif_core.dic'
dictionary named 'cif_core.dic' version 2.4.1 from 2010-06-29.

Automatic conversion script
Id: cif_fix_enum 1527 2010-12-29 10:47:43Z saulius 

2023-11-22
Z value and formula fixed to values more according to usual
chemical conventions.                 miguel
;
_cod_original_formula_sum 'C22 H30 Na2 O14 Ru2'
_cod_original_formula_weight 766.58
_cod_original_formula_moiety '2(C11 H15 O7 Ru), 2Na'
_cod_original_formula_units_Z 2
_cod_database_code 7100032

loop_
_symmetry_equiv_pos_as_xyz
'x, y, z'
'-x, -y, -z'

loop_
_atom_site_label
_atom_site_type_symbol
_atom_site_fract_x
_atom_site_fract_y
_atom_site_fract_z
_atom_site_U_iso_or_equiv
_atom_site_adp_type
_atom_site_occupancy
_atom_site_symmetry_multiplicity
_atom_site_calc_flag
_atom_site_refinement_flags
_atom_site_disorder_assembly
_atom_site_disorder_group
Ru1 Ru 0.15642(15) 0.26463(11) 0.37770(10) 0.0516(4) Uani 1 1 d . A .
C1 C 0.260(2) 0.1001(16) 0.4114(13) 0.076(6) Uani 1 1 d . . .
O1 O 0.3222(15) -0.0006(11) 0.4305(10) 0.098(4) Uani 1 1 d . . .
C2 C 0.256(2) 0.2609(14) 0.2515(15) 0.078(6) Uani 1 1 d . . .
O2 O 0.3293(18) 0.2567(13) 0.1725(11) 0.109(5) Uani 1 1 d . . .
O3 O 0.0342(11) 0.2784(9) 0.5190(7) 0.053(3) Uani 1 1 d . . .
O4 O -0.0111(12) 0.1131(9) 0.5335(8) 0.066(3) Uani 1 1 d . . .
C3 C -0.0301(18) 0.2081(15) 0.5630(12) 0.059(4) Uani 1 1 d . . .
C4 C -0.133(2) 0.2344(19) 0.6585(13) 0.079(5) Uani 1 1 d . . .
H4A H -0.1282 0.1587 0.7052 0.095 Uiso 1 1 calc R . .
H4B H -0.1078 0.2806 0.6899 0.095 Uiso 1 1 calc R . .
C5 C -0.280(2) 0.304(2) 0.6371(18) 0.122(8) Uani 1 1 d . . .
H5A H -0.3422 0.3206 0.6985 0.182 Uiso 1 1 calc R . .
H5B H -0.3067 0.2568 0.6084 0.182 Uiso 1 1 calc R . .
H5C H -0.2852 0.3786 0.5906 0.182 Uiso 1 1 calc R . .
O5 O 0.0078(13) 0.4468(9) 0.3425(8) 0.067(3) Uani 1 1 d . . .
O6 O -0.0602(13) 0.3062(9) 0.3357(8) 0.072(3) Uani 1 1 d . A .
C6 C -0.088(2) 0.4170(16) 0.3341(13) 0.068(5) Uani 1 1 d . . .
C7 C -0.233(2) 0.5123(17) 0.3179(17) 0.098(7) Uani 1 1 d . . .
H7A H -0.2857 0.4755 0.3000 0.117 Uiso 1 1 calc R . .
H7B H -0.2821 0.5384 0.3806 0.117 Uiso 1 1 calc R . .
C8 C -0.230(3) 0.617(2) 0.240(3) 0.184(15) Uani 1 1 d . . .
H8A H -0.3237 0.6730 0.2335 0.277 Uiso 1 1 calc R . .
H8B H -0.1828 0.5924 0.1777 0.277 Uiso 1 1 calc R . .
H8C H -0.1806 0.6558 0.2584 0.277 Uiso 1 1 calc R . .
C9 C 0.2930(17) 0.3066(13) 0.4173(12) 0.059(4) Uani 1 1 d . . .
O7 O 0.2377(12) 0.3965(10) 0.4586(10) 0.079(4) Uani 1 1 d . . .
C10 C 0.4489(18) 0.2454(17) 0.4015(17) 0.085(6) Uani 1 1 d . . .
H10A H 0.4817 0.2496 0.3300 0.102 Uiso 1 1 calc R . .
H10B H 0.4729 0.1606 0.4335 0.102 Uiso 1 1 calc R . .
C11 C 0.5281(19) 0.2970(19) 0.4414(18) 0.100(7) Uani 1 1 d . . .
H11A H 0.6267 0.2515 0.4282 0.150 Uiso 1 1 calc R . .
H11B H 0.4985 0.2916 0.5125 0.150 Uiso 1 1 calc R . .
H11C H 0.5085 0.3801 0.4085 0.150 Uiso 1 1 calc R . .
Ru2 Ru -0.0826(2) 0.22184(13) 0.11120(11) 0.0915(7) Uani 1 1 d . A .
C12 C -0.258(4) 0.329(2) 0.159(2) 0.115(9) Uani 1 1 d . . .
O8 O -0.362(3) 0.392(2) 0.1897(18) 0.172(10) Uani 1 1 d . . .
C13 C -0.009(3) 0.3334(19) 0.0921(16) 0.095(7) Uani 1 1 d . . .
O9 O 0.045(2) 0.4017(17) 0.0832(15) 0.164(9) Uani 1 1 d . . .
O10 O 0.118(2) 0.0878(12) 0.0659(11) 0.123(6) Uani 1 1 d . . .
O11 O 0.1132(14) 0.0835(10) 0.2213(9) 0.078(4) Uani 1 1 d . A .
C14 C 0.176(2) 0.0468(15) 0.1414(17) 0.073(5) Uani 1 1 d . . .
C15 C 0.331(3) -0.045(2) 0.146(2) 0.147(12) Uani 1 1 d D . .
H15A H 0.3890 -0.0012 0.1440 0.176 Uiso 1 1 calc R . .
H15B H 0.3350 -0.1034 0.2089 0.176 Uiso 1 1 calc R . .
C16 C 0.386(4) -0.108(4) 0.062(3) 0.25(2) Uani 1 1 d D . .
H16A H 0.4809 -0.1635 0.0678 0.381 Uiso 1 1 calc R . .
H16B H 0.3850 -0.0504 0.0000 0.381 Uiso 1 1 calc R . .
H16C H 0.3299 -0.1519 0.0646 0.381 Uiso 1 1 calc R . .
O12 O -0.152(2) 0.0816(12) 0.1363(10) 0.126(7) Uani 1 1 d . A .
O13 O -0.1931(14) 0.0838(11) 0.2938(9) 0.086(4) Uani 1 1 d . A .
C17 C -0.1919(19) 0.0428(16) 0.2232(14) 0.066(5) Uani 1 1 d . . .
C18A C -0.251(4) -0.053(4) 0.222(2) 0.093(9) Uiso 0.56(2) 1 d PG A 1
H18A H -0.1399 -0.0896 0.2223 0.121 Uiso 0.56(2) 1 calc PG A 1
H18B H -0.2705 -0.0878 0.1674 0.121 Uiso 0.56(2) 1 calc PG A 1
C19A C -0.326(4) -0.091(3) 0.325(2) 0.093(9) Uiso 0.56(2) 1 d PG A 1
H19A H -0.2882 -0.1888 0.3454 0.121 Uiso 0.56(2) 1 calc PG A 1
H19B H -0.3052 -0.0571 0.3794 0.121 Uiso 0.56(2) 1 calc PG A 1
H19C H -0.4369 -0.0552 0.3241 0.121 Uiso 0.56(2) 1 calc PG A 1
C18B C -0.237(4) -0.070(5) 0.266(4) 0.093(9) Uiso 0.44(2) 1 d PG A 2
H18C H -0.2277 -0.1379 0.3343 0.121 Uiso 0.44(2) 1 calc PG A 2
H18D H -0.1582 -0.1104 0.2067 0.121 Uiso 0.44(2) 1 calc PG A 2
C19B C -0.381(4) -0.027(4) 0.238(4) 0.093(9) Uiso 0.44(2) 1 d PG A 2
H19D H -0.3977 -0.1021 0.2286 0.121 Uiso 0.44(2) 1 calc PG A 2
H19E H -0.4587 0.0128 0.2978 0.121 Uiso 0.44(2) 1 calc PG A 2
H19F H -0.3885 0.0405 0.1692 0.121 Uiso 0.44(2) 1 calc PG A 2
C20 C -0.132(2) 0.2797(17) -0.0256(14) 0.086(6) Uani 1 1 d . . .
O14 O -0.0927(18) 0.2055(12) -0.0761(9) 0.105(5) Uani 1 1 d . B .
C21A C -0.201(6) 0.413(7) -0.076(4) 0.102(9) Uiso 0.60(3) 1 d PG B 1
H21A H -0.1119 0.4392 -0.1103 0.133 Uiso 0.60(3) 1 calc PG B 1
H21B H -0.2599 0.4638 -0.0171 0.133 Uiso 0.60(3) 1 calc PG B 1
C22A C -0.291(5) 0.442(4) -0.153(3) 0.122(12) Uiso 0.60(3) 1 d PG B 1
H22A H -0.3270 0.5375 -0.1853 0.158 Uiso 0.60(3) 1 calc PG B 1
H22B H -0.2310 0.3917 -0.2118 0.158 Uiso 0.60(3) 1 calc PG B 1
H22C H -0.3802 0.4165 -0.1179 0.158 Uiso 0.60(3) 1 calc PG B 1
C21B C -0.225(8) 0.412(11) -0.064(6) 0.102(9) Uiso 0.40(3) 1 d PG B 2
H21C H -0.1608 0.4151 -0.1372 0.133 Uiso 0.40(3) 1 calc PG B 2
H21D H -0.2356 0.4877 -0.0352 0.133 Uiso 0.40(3) 1 calc PG B 2
C22B C -0.367(7) 0.420(6) -0.072(5) 0.122(12) Uiso 0.40(3) 1 d PG B 2
H22D H -0.4169 0.5038 -0.1220 0.158 Uiso 0.40(3) 1 calc PG B 2
H22E H -0.3553 0.3447 -0.1014 0.158 Uiso 0.40(3) 1 calc PG B 2
H22F H -0.4307 0.4179 0.0014 0.158 Uiso 0.40(3) 1 calc PG B 2
Na1 Na 0.0000 0.5000 0.5000 0.067(3) Uani 1 2 d S . .
Na2 Na 0.0000 0.0000 0.0000 0.102(4) Uani 1 2 d S . .
Na3 Na -0.0363(8) 0.0942(5) 0.3751(4) 0.071(2) Uani 1 1 d . . .

loop_
_atom_site_aniso_label
_atom_site_aniso_U_11
_atom_site_aniso_U_22
_atom_site_aniso_U_33
_atom_site_aniso_U_23
_atom_site_aniso_U_13
_atom_site_aniso_U_12
Ru1 0.0616(9) 0.0360(7) 0.0579(8) -0.0224(6) -0.0130(7) -0.0086(6)
C1 0.095(15) 0.045(11) 0.077(12) -0.027(9) -0.030(11) 0.004(10)
O1 0.115(12) 0.043(8) 0.110(11) -0.013(7) -0.024(9) -0.004(8)
C2 0.116(18) 0.043(10) 0.070(12) -0.020(9) -0.016(12) -0.019(10)
O2 0.138(14) 0.098(11) 0.076(9) -0.032(8) 0.007(10) -0.035(10)
O3 0.061(7) 0.046(6) 0.058(7) -0.019(5) -0.006(6) -0.022(6)
O4 0.100(9) 0.052(7) 0.056(7) -0.013(5) -0.026(6) -0.031(6)
C3 0.069(12) 0.053(10) 0.051(10) -0.022(8) -0.016(9) -0.009(9)
C4 0.077(14) 0.106(15) 0.064(11) -0.033(11) -0.001(10) -0.040(12)
C5 0.092(19) 0.14(2) 0.115(19) -0.028(17) -0.012(15) -0.033(17)
O5 0.087(9) 0.036(6) 0.075(8) -0.022(5) -0.016(7) -0.012(6)
O6 0.105(10) 0.038(6) 0.077(8) -0.024(5) -0.029(7) -0.014(6)
C6 0.071(14) 0.063(12) 0.072(12) -0.018(9) -0.026(10) -0.013(10)
C7 0.105(17) 0.062(13) 0.137(19) -0.045(13) -0.055(15) -0.005(12)
C8 0.17(3) 0.062(16) 0.26(4) 0.02(2) -0.09(3) 0.012(17)
C9 0.053(11) 0.038(9) 0.073(11) -0.017(8) -0.010(9) 0.000(8)
O7 0.060(8) 0.065(8) 0.120(10) -0.048(7) -0.021(7) -0.010(6)
C10 0.049(12) 0.083(13) 0.133(18) -0.046(13) -0.025(12) -0.013(10)
C11 0.045(12) 0.112(17) 0.16(2) -0.073(16) -0.009(13) -0.022(11)
Ru2 0.184(2) 0.0491(9) 0.0596(10) -0.0051(7) -0.0459(11) -0.0500(11)
C12 0.17(3) 0.090(18) 0.107(19) -0.023(15) -0.019(19) -0.073(19)
O8 0.18(2) 0.155(19) 0.19(2) -0.110(17) 0.011(17) -0.049(16)
C13 0.13(2) 0.063(13) 0.102(16) 0.011(11) -0.057(14) -0.040(13)
O9 0.24(2) 0.115(15) 0.176(19) 0.038(13) -0.123(17) -0.095(16)
O10 0.22(2) 0.064(9) 0.091(10) -0.016(8) -0.071(12) -0.034(10)
O11 0.113(11) 0.065(8) 0.056(7) -0.022(6) -0.006(7) -0.032(7)
C14 0.089(16) 0.043(10) 0.089(15) -0.002(10) -0.023(13) -0.030(10)
C15 0.17(3) 0.095(18) 0.13(2) -0.052(17) 0.06(2) -0.038(19)
C16 0.21(4) 0.25(5) 0.27(5) -0.11(4) 0.04(4) -0.05(4)
O12 0.28(2) 0.077(9) 0.054(8) -0.019(7) -0.013(11) -0.104(12)
O13 0.105(11) 0.088(9) 0.069(8) -0.034(7) -0.028(7) -0.021(8)
C17 0.083(14) 0.070(12) 0.061(12) -0.004(10) -0.016(10) -0.046(10)
C20 0.15(2) 0.063(12) 0.068(12) 0.005(10) -0.053(13) -0.051(12)
O14 0.196(17) 0.081(9) 0.052(7) 0.001(7) -0.049(9) -0.058(10)
Na1 0.070(6) 0.048(5) 0.093(7) -0.040(5) -0.023(5) -0.007(4)
Na2 0.192(13) 0.076(7) 0.052(6) -0.018(5) -0.032(7) -0.054(8)
Na3 0.119(6) 0.046(3) 0.053(4) -0.015(3) -0.034(4) -0.021(4)

loop_
_geom_bond_atom_site_label_1
_geom_bond_atom_site_label_2
_geom_bond_distance
_geom_bond_site_symmetry_2
_geom_bond_publ_flag
Ru1 C2 1.82(2) . ?
Ru1 C1 1.858(17) . ?
Ru1 C9 1.985(17) . ?
Ru1 O3 2.086(10) . ?
Ru1 O5 2.153(10) . ?
Ru1 O6 2.342(12) . ?
Ru1 Na1 3.4114(19) . ?
Ru1 Na3 3.533(7) . ?
C1 O1 1.132(18) . ?
C2 O2 1.18(2) . ?
O3 C3 1.264(19) . ?
O3 Na1 2.568(10) . ?
O4 C3 1.285(17) . ?
O4 Na3 2.398(11) . ?
O4 Na3 2.428(12) 2_556 ?
C3 C4 1.52(2) . ?
C4 C5 1.50(3) . ?
C4 H4A 0.9700 . ?
C4 H4B 0.9700 . ?
C5 H5A 0.9600 . ?
C5 H5B 0.9600 . ?
C5 H5C 0.9600 . ?
O5 C6 1.27(2) . ?
O5 Na1 2.462(11) . ?
O6 C6 1.28(2) . ?
O6 Na3 2.449(12) . ?
C6 C7 1.53(3) . ?
C7 C8 1.45(3) . ?
C7 H7A 0.9700 . ?
C7 H7B 0.9700 . ?
C8 H8A 0.9600 . ?
C8 H8B 0.9600 . ?
C8 H8C 0.9600 . ?
C9 O7 1.256(17) . ?
C9 C10 1.50(2) . ?
O7 Na1 2.313(11) . ?
C10 C11 1.53(2) . ?
C10 H10A 0.9700 . ?
C10 H10B 0.9700 . ?
C11 H11A 0.9600 . ?
C11 H11B 0.9600 . ?
C11 H11C 0.9600 . ?
Ru2 C13 1.79(2) . ?
Ru2 C12 1.87(3) . ?
Ru2 C20 1.975(17) . ?
Ru2 O12 2.077(13) . ?
Ru2 O10 2.164(17) . ?
Ru2 Na2 3.2529(19) . ?
Ru2 Na3 3.667(6) . ?
C12 O8 1.12(3) . ?
C13 O9 1.18(2) . ?
O10 C14 1.24(2) . ?
O10 Na2 2.449(16) . ?
O11 C14 1.25(2) . ?
O11 Na3 2.334(14) . ?
C14 C15 1.57(3) . ?
C15 C16 1.461(19) . ?
C15 H15A 0.9700 . ?
C15 H15B 0.9700 . ?
C16 H16A 0.9600 . ?
C16 H16B 0.9600 . ?
C16 H16C 0.9600 . ?
O12 C17 1.214(19) . ?
O12 Na2 2.338(15) . ?
O13 C17 1.235(19) . ?
O13 Na3 2.321(14) . ?
C17 C18B 1.58(6) . ?
C17 C18A 1.57(4) . ?
C18A C19A 1.5129 . ?
C18A H18A 1.0800 . ?
C18A H18B 1.0800 . ?
C19A H19A 1.0800 . ?
C19A H19B 1.0800 . ?
C19A H19C 1.0800 . ?
C18B C19B 1.5130 . ?
C18B H18C 1.0801 . ?
C18B H18D 1.0800 . ?
C19B H19D 1.0800 . ?
C19B H19E 1.0801 . ?
C19B H19F 1.0800 . ?
C20 O14 1.20(2) . ?
C20 C21B 1.54(11) . ?
C20 C21A 1.54(7) . ?
C20 Na2 3.11(2) . ?
O14 Na2 2.348(13) . ?
C21A C22A 1.5130 . ?
C21A H21A 1.0799 . ?
C21A H21B 1.0800 . ?
C22A H22A 1.0800 . ?
C22A H22B 1.0800 . ?
C22A H22C 1.0800 . ?
C21B C22B 1.5129 . ?
C21B H21C 1.0800 . ?
C21B H21D 1.0800 . ?
C22B H22D 1.0800 . ?
C22B H22E 1.0801 . ?
C22B H22F 1.0800 . ?
Na1 O7 2.313(11) 2_566 ?
Na1 O5 2.462(11) 2_566 ?
Na1 O3 2.568(10) 2_566 ?
Na1 Ru1 3.4114(19) 2_566 ?
Na2 O12 2.338(15) 2 ?
Na2 O14 2.348(13) 2 ?
Na2 O10 2.449(16) 2 ?
Na2 C20 3.11(2) 2 ?
Na2 Ru2 3.2529(19) 2 ?
Na3 O4 2.428(12) 2_556 ?
Na3 Na3 3.685(12) 2_556 ?
